data_4124750
loop_
_publ_author_name
'Zhou, Zhen'
'He, Cheng'
'Xiu, Jinghai'
'Yang, Lu'
'Duan, Chunying'

_publ_section_title
;
 Metal-Organic Polymers Containing Discrete Single-Walled Nanotube as a
 Heterogeneous Catalyst for the Cycloaddition of Carbon Dioxide to
 Epoxides.
;
_journal_issue 48
_journal_name_full 'Journal of the American Chemical Society'
_journal_page_first 15066
_journal_page_last 15069
_journal_paper_doi 10.1021/jacs.5b07925
_journal_volume 137
_journal_year 2015
_chemical_formula_sum 'C38.64 H41.3 N1.5 Ni2 O14.91'
_chemical_formula_weight 882.67
_chemical_name_systematic
; 
 ? 
;
_space_group_IT_number 147
_symmetry_cell_setting hexagonal
_symmetry_space_group_name_Hall '-P 3'
_symmetry_space_group_name_H-M 'P -3'
_atom_sites_solution_hydrogens geom
_atom_sites_solution_primary direct
_atom_sites_solution_secondary difmap
_audit_creation_method SHELXL-97
_cell_angle_alpha 90.00
_cell_angle_beta 90.00
_cell_angle_gamma 120.00
_cell_formula_units_Z 6
_cell_length_a 27.7832(14)
_cell_length_b 27.7832(14)
_cell_length_c 13.6222(8)
_cell_measurement_temperature 100(2)
_cell_volume 9106.3(8)
_computing_cell_refinement 'Bruker SMART'
_computing_data_collection 'Bruker SMART'
_computing_data_reduction 'Bruker SAINT'
_computing_molecular_graphics 'Bruker SHELXTL'
_computing_publication_material 'Bruker SHELXTL'
_computing_structure_refinement 'SHELXL-97 (Sheldrick, 1997)'
_computing_structure_solution 'SHELXS-97 (Sheldrick, 1990)'
_diffrn_ambient_temperature 100(2)
_diffrn_measured_fraction_theta_full 0.983
_diffrn_measured_fraction_theta_max 0.983
_diffrn_measurement_device_type 'CCD area detector'
_diffrn_measurement_method 'phi and omega scans'
_diffrn_radiation_monochromator graphite
_diffrn_radiation_source 'fine-focus sealed tube'
_diffrn_radiation_type MoK\a
_diffrn_radiation_wavelength 0.71073
_diffrn_reflns_av_R_equivalents 0.1265
_diffrn_reflns_av_sigmaI/netI 0.2103
_diffrn_reflns_limit_h_max 31
_diffrn_reflns_limit_h_min -31
_diffrn_reflns_limit_k_max 31
_diffrn_reflns_limit_k_min -31
_diffrn_reflns_limit_l_max 15
_diffrn_reflns_limit_l_min -15
_diffrn_reflns_number 97886
_diffrn_reflns_theta_full 24.00
_diffrn_reflns_theta_max 24.00
_diffrn_reflns_theta_min 2.09
_exptl_absorpt_coefficient_mu 0.666
_exptl_absorpt_correction_T_max 0.8672
_exptl_absorpt_correction_T_min 0.8354
_exptl_crystal_colour green
_exptl_crystal_density_diffrn 0.955
_exptl_crystal_density_method 'not measured'
_exptl_crystal_description block
_exptl_crystal_F_000 2723
_exptl_crystal_size_max 0.28
_exptl_crystal_size_mid 0.24
_exptl_crystal_size_min 0.22
_platon_squeeze_details
;
;
_refine_diff_density_max 0.693
_refine_diff_density_min -0.399
_refine_diff_density_rms 0.111
_refine_ls_extinction_method none
_refine_ls_goodness_of_fit_ref 1.004
_refine_ls_hydrogen_treatment mixed
_refine_ls_matrix_type full
_refine_ls_number_parameters 547
_refine_ls_number_reflns 9385
_refine_ls_number_restraints 82
_refine_ls_restrained_S_all 1.013
_refine_ls_R_factor_all 0.2043
_refine_ls_R_factor_gt 0.1037
_refine_ls_shift/su_max 0.044
_refine_ls_shift/su_mean 0.001
_refine_ls_structure_factor_coef Fsqd
_refine_ls_weighting_details
; calc 
 [0.00000+1.00000exp(2.00(sin\q/\l)^2^)]/ 
   [\s^2^(Fo^2^)+0.0000+132.1977*P+(0.0004P)^2^+0.0000sin\q/\l] 
 where P = 0.33333Fo^2^ + 0.66667Fc^2^ 
;
_refine_ls_weighting_scheme calc
_refine_ls_wR_factor_gt 0.2265
_refine_ls_wR_factor_ref 0.2638
_reflns_number_gt 4220
_reflns_number_total 9385
_reflns_threshold_expression >2sigma(I)
_cod_data_source_file ja5b07925_si_004.cif
_cod_data_source_block Ni-TCPE1'
_cod_depositor_comments 'Adding full bibliography for 4124750--4124752.cif.'
_cod_original_sg_symbol_H-M P-3
_cod_original_formula_sum 'C38.64 H41.3 N1.50 Ni2 O14.91'
_cod_database_code 4124750

loop_
_symmetry_equiv_pos_as_xyz
'x, y, z'
'-y, x-y, z'
'-x+y, -x, z'
'-x, -y, -z'
'y, -x+y, -z'
'x-y, x, -z'

loop_
_atom_site_label
_atom_site_type_symbol
_atom_site_fract_x
_atom_site_fract_y
_atom_site_fract_z
_atom_site_U_iso_or_equiv
_atom_site_adp_type
_atom_site_occupancy
_atom_site_symmetry_multiplicity
_atom_site_calc_flag
_atom_site_refinement_flags
_atom_site_disorder_assembly
_atom_site_disorder_group
Ni1 Ni -0.56193(4) -0.75019(4) 1.00001(7) 0.0383(3) Uani 1 1 d . . .
Ni2 Ni -0.44190(4) -0.62244(4) 1.00003(8) 0.0446(3) Uani 1 1 d . . .
O4 O -0.5679(2) -0.7041(2) 1.8922(4) 0.0555(17) Uani 1 1 d . . .
O10 O -0.4773(2) -0.70696(19) 0.9999(3) 0.0418(13) Uani 1 1 d . . .
H10B H -0.4660 -0.7163 0.9494 0.050 Uiso 1 1 d R . .
H10C H -0.4659 -0.7164 1.0501 0.050 Uiso 1 1 d R . .
O3 O -0.4898(3) -0.6238(3) 1.8894(5) 0.080(2) Uani 1 1 d . . .
O8 O -0.7611(2) -0.5646(2) 1.1075(4) 0.0547(16) Uani 1 1 d . . .
O5 O -0.7100(2) -0.4746(2) 1.8579(4) 0.0571(17) Uani 1 1 d . . .
O6 O -0.7612(2) -0.5646(2) 1.8927(4) 0.0552(16) Uani 1 1 d . . .
O2 O -0.4897(3) -0.6235(3) 1.1106(5) 0.079(2) Uani 1 1 d . A .
O13 O -0.4021(2) -0.5379(3) 0.9999(5) 0.0678(19) Uani 1 1 d . A .
O1 O -0.5678(2) -0.7038(2) 1.1085(4) 0.0557(16) Uani 1 1 d . . .
O11 O -0.3863(3) -0.6177(2) 0.8951(4) 0.074(2) Uani 1 1 d . A 2
H11B H -0.3986 -0.6294 0.8377 0.089 Uiso 1 1 d R A 2
H11C H -0.3557 -0.5874 0.9016 0.111 Uiso 1 1 d R A 2
O7 O -0.7101(2) -0.4746(2) 1.1421(4) 0.0569(17) Uani 1 1 d . . .
O9 O -0.6499(2) -0.7981(3) 0.9998(5) 0.074(2) Uani 1 1 d . . .
C2 C -0.5549(3) -0.6441(3) 1.2357(5) 0.049(2) Uani 1 1 d D A .
O12 O -0.3864(3) -0.6178(2) 1.1053(4) 0.074(2) Uani 1 1 d . A .
H12A H -0.3997 -0.6189 1.1619 0.111 Uiso 1 1 d R . .
H12C H -0.3557 -0.5876 1.0988 0.111 Uiso 1 1 d R . .
C23 C -0.7010(3) -0.5390(3) 1.2423(6) 0.049(2) Uani 1 1 d D . .
C15 C -0.7258(3) -0.5248(4) 1.8445(6) 0.048(2) Uani 1 1 d . . .
C8 C -0.5357(3) -0.6590(3) 1.8577(6) 0.044(2) Uani 1 1 d . . .
C9 C -0.5547(3) -0.6438(3) 1.7642(6) 0.050(2) Uani 1 1 d D . .
C16 C -0.7011(3) -0.5390(3) 1.7575(6) 0.051(2) Uani 1 1 d . . .
C1 C -0.5352(3) -0.6587(3) 1.1430(6) 0.046(2) Uani 1 1 d . . .
C22 C -0.7260(3) -0.5253(4) 1.1550(6) 0.049(2) Uani 1 1 d . . .
C29 C -0.6066(3) -0.5992(3) 1.5000(6) 0.049(2) Uani 1 1 d . . .
C30 C -0.6371(3) -0.5760(4) 1.4995(6) 0.052(2) Uani 1 1 d . . .
C5 C -0.5880(3) -0.6138(3) 1.4068(5) 0.045(2) Uani 1 1 d . . .
C12 C -0.5878(3) -0.6136(3) 1.5930(5) 0.047(2) Uani 1 1 d . . .
C26 C -0.6578(3) -0.5628(3) 1.4066(6) 0.047(2) Uani 1 1 d . . .
C19 C -0.6579(3) -0.5629(3) 1.5934(6) 0.048(2) Uani 1 1 d . . .
N1 N -0.4003(4) -0.4576(3) 1.0003(9) 0.101(3) Uani 1 1 d . . .
C21 C -0.7245(5) -0.5888(5) 1.7198(10) 0.142(6) Uani 1 1 d . . .
H21A H -0.7578 -0.6175 1.7482 0.170 Uiso 1 1 calc R . .
C3 C -0.5998(5) -0.6755(5) 1.2790(9) 0.150(7) Uani 1 1 d . . .
H3A H -0.6231 -0.7118 1.2536 0.180 Uiso 1 1 calc R A .
C10 C -0.5992(5) -0.6762(5) 1.7202(9) 0.144(6) Uani 1 1 d . . .
H10A H -0.6217 -0.7130 1.7443 0.173 Uiso 1 1 calc R . .
C24 C -0.7234(5) -0.5880(5) 1.2786(10) 0.141(6) Uani 1 1 d . . .
H24A H -0.7563 -0.6168 1.2496 0.169 Uiso 1 1 calc R . .
C17 C -0.6569(6) -0.5011(5) 1.7114(9) 0.144(6) Uani 1 1 d . . .
H17A H -0.6391 -0.4639 1.7345 0.173 Uiso 1 1 calc R . .
C14 C -0.5214(5) -0.5948(5) 1.7166(10) 0.184(8) Uani 1 1 d D . .
H14A H -0.4855 -0.5693 1.7412 0.221 Uiso 1 1 calc R . .
C25 C -0.7006(6) -0.6002(5) 1.3599(11) 0.163(7) Uani 1 1 d . . .
H25A H -0.7174 -0.6377 1.3815 0.195 Uiso 1 1 calc R . .
C28 C -0.6555(5) -0.5006(5) 1.2896(9) 0.146(6) Uani 1 1 d D . .
H28A H -0.6370 -0.4634 1.2664 0.175 Uiso 1 1 calc R . .
C7 C -0.5223(5) -0.5944(4) 1.2811(10) 0.183(8) Uani 1 1 d D . .
H7A H -0.4872 -0.5680 1.2549 0.219 Uiso 1 1 calc R A .
C4 C -0.6166(6) -0.6595(6) 1.3616(10) 0.170(7) Uani 1 1 d . A .
H4A H -0.6524 -0.6846 1.3868 0.204 Uiso 1 1 calc R . .
C11 C -0.6162(6) -0.6595(6) 1.6372(10) 0.170(7) Uani 1 1 d . . .
H11A H -0.6520 -0.6845 1.6117 0.204 Uiso 1 1 calc R . .
C27 C -0.6353(6) -0.5137(5) 1.3700(9) 0.144(6) Uani 1 1 d . . .
H27A H -0.6028 -0.4850 1.4005 0.173 Uiso 1 1 calc R . .
C20 C -0.7019(6) -0.6007(5) 1.6395(10) 0.162(7) Uani 1 1 d . . .
H20A H -0.7191 -0.6380 1.6168 0.195 Uiso 1 1 calc R . .
C18 C -0.6349(6) -0.5137(5) 1.6292(9) 0.150(6) Uani 1 1 d . . .
H18A H -0.6022 -0.4850 1.5992 0.180 Uiso 1 1 calc R . .
C6 C -0.5423(6) -0.5836(6) 1.3675(11) 0.193(8) Uani 1 1 d . A .
H6A H -0.5183 -0.5494 1.3996 0.231 Uiso 1 1 calc R . .
C13 C -0.5413(6) -0.5833(6) 1.6310(11) 0.196(8) Uani 1 1 d . . .
H13A H -0.5173 -0.5492 1.5987 0.235 Uiso 1 1 calc R . .
C31 C -0.4184(6) -0.5104(5) 1.0007(16) 0.174(9) Uani 1 1 d . A .
H31A H -0.4579 -0.5308 1.0022 0.209 Uiso 1 1 calc R . .
C01 C -0.6797(11) -0.7667(12) 1.003(2) 0.038(8) Uiso 0.25 1 d P B 1
H01A H -0.7198 -0.7926 1.0028 0.058 Uiso 0.25 1 calc PR B 1
H01B H -0.6696 -0.7424 0.9453 0.058 Uiso 0.25 1 calc PR B 1
H01C H -0.6693 -0.7440 1.0627 0.058 Uiso 0.25 1 calc PR B 1
C02 C -0.6780(13) -0.8586(13) 0.999(2) 0.050(9) Uiso 0.25 1 d P B 1
H02A H -0.7184 -0.8737 0.9991 0.075 Uiso 0.25 1 calc PR B 1
H02B H -0.6674 -0.8716 1.0579 0.075 Uiso 0.25 1 calc PR B 1
H02C H -0.6672 -0.8712 0.9404 0.075 Uiso 0.25 1 calc PR B 1
C03 C -0.6841(13) -0.8131(13) 1.081(2) 0.049(9) Uiso 0.25 1 d P B 2
H03A H -0.7230 -0.8344 1.0600 0.073 Uiso 0.25 1 calc PR B 2
H03B H -0.6778 -0.7797 1.1160 0.073 Uiso 0.25 1 calc PR B 2
H03C H -0.6758 -0.8361 1.1246 0.073 Uiso 0.25 1 calc PR B 2
C04 C -0.6835(13) -0.8153(14) 0.920(2) 0.051(9) Uiso 0.25 1 d P B 2
H04A H -0.7224 -0.8366 0.9407 0.077 Uiso 0.25 1 calc PR B 2
H04B H -0.6746 -0.8389 0.8788 0.077 Uiso 0.25 1 calc PR B 2
H04C H -0.6777 -0.7829 0.8817 0.077 Uiso 0.25 1 calc PR B 2
C32 C -0.4307(15) -0.4319(15) 0.996(3) 0.107(12) Uiso 0.33 1 d P C 1
H32A H -0.4489 -0.4387 0.9321 0.160 Uiso 0.33 1 calc PR C 1
H32B H -0.4063 -0.3919 1.0057 0.160 Uiso 0.33 1 calc PR C 1
H32C H -0.4589 -0.4466 1.0481 0.160 Uiso 0.33 1 calc PR C 1
C33 C -0.3465(12) -0.4203(13) 0.986(3) 0.075(9) Uiso 0.33 1 d P C 1
H33A H -0.3329 -0.4303 0.9279 0.112 Uiso 0.33 1 calc PR C 1
H33B H -0.3251 -0.4199 1.0438 0.112 Uiso 0.33 1 calc PR C 1
H33C H -0.3421 -0.3833 0.9775 0.112 Uiso 0.33 1 calc PR C 1
C32' C -0.3992(17) -0.4229(16) 0.900(3) 0.116(14) Uiso 0.33 1 d P C 2
H32D H -0.3984 -0.4431 0.8416 0.174 Uiso 0.33 1 calc PR C 2
H32E H -0.3661 -0.3858 0.9009 0.174 Uiso 0.33 1 calc PR C 2
H32F H -0.4326 -0.4193 0.8982 0.174 Uiso 0.33 1 calc PR C 2
C33' C -0.3586(13) -0.4275(13) 1.050(2) 0.075(9) Uiso 0.33 1 d P C 2
H33D H -0.3263 -0.4277 1.0215 0.113 Uiso 0.33 1 calc PR C 2
H33E H -0.3643 -0.4415 1.1174 0.113 Uiso 0.33 1 calc PR C 2
H33F H -0.3522 -0.3894 1.0499 0.113 Uiso 0.33 1 calc PR C 2
C32" C -0.3660(17) -0.4290(17) 0.936(3) 0.103(13) Uiso 0.33 1 d P C 3
H32G H -0.3696 -0.4525 0.8799 0.155 Uiso 0.33 1 calc PR C 3
H32H H -0.3284 -0.4124 0.9630 0.155 Uiso 0.33 1 calc PR C 3
H32I H -0.3732 -0.3994 0.9147 0.155 Uiso 0.33 1 calc PR C 3
C33" C -0.3967(16) -0.4240(15) 1.093(3) 0.106(12) Uiso 0.33 1 d P C 3
H33G H -0.3950 -0.4436 1.1513 0.159 Uiso 0.33 1 calc PR C 3
H33H H -0.4296 -0.4197 1.0966 0.159 Uiso 0.33 1 calc PR C 3
H33I H -0.3633 -0.3872 1.0895 0.159 Uiso 0.33 1 calc PR C 3
O02 O -0.774(2) -0.749(2) 0.819(4) 0.20(2) Uiso 0.25 1 d P . .
H02D H -0.7445 -0.7328 0.7838 0.294 Uiso 0.25 1 d PR . .
H02E H -0.7913 -0.7834 0.8055 0.294 Uiso 0.25 1 d PR . .
O100 O -0.7764(8) -0.7477(15) 1.185(2) 0.33(2) Uiso 0.50 1 d PD . .
H10H H -0.8021 -0.7747 1.1547 0.393 Uiso 0.50 1 calc PR . .
C100 C -0.7303(14) -0.717(2) 1.120(3) 0.31(3) Uiso 0.50 1 d PD . .
H10D H -0.7142 -0.7406 1.1027 0.472 Uiso 0.50 1 calc PR . .
H10E H -0.7021 -0.6836 1.1532 0.472 Uiso 0.50 1 calc PR . .
H10F H -0.7430 -0.7073 1.0607 0.472 Uiso 0.50 1 calc PR . .
O14 O -0.0010(10) -0.7776(19) 0.5365(17) 0.297(10) Uiso 0.33 1 d PDU . .
C41 C -0.0056(10) -0.788(3) 0.4305(19) 0.292(10) Uiso 0.33 1 d PDU . .
H41A H -0.0006 -0.7581 0.3862 0.351 Uiso 0.33 1 calc PR . .
H41B H 0.0086 -0.8123 0.4046 0.351 Uiso 0.33 1 calc PR . .
C42 C -0.0557(4) -0.8148(17) 0.4912(16) 0.289(8) Uiso 0.33 1 d PDU . .
H42A H -0.0528 -0.8488 0.5026 0.347 Uiso 0.33 1 calc PR . .
C43 C -0.1103(2) -0.8425(6) 0.4961(3) 0.289(7) Uiso 0.33 1 d PDU . .
C47 C -0.1929(2) -0.8583(5) 0.4154(4) 0.276(8) Uiso 0.33 1 d PDU . .
H47A H -0.2145 -0.8652 0.3576 0.331 Uiso 0.33 1 calc PR . .
C46 C -0.2119(2) -0.8505(5) 0.5046(4) 0.276(8) Uiso 0.33 1 d PDU . .
H46A H -0.2394 -0.8398 0.5076 0.331 Uiso 0.33 1 calc PR . .
C45 C -0.1895(2) -0.8589(6) 0.5895(4) 0.277(8) Uiso 0.33 1 d PDU . .
H45A H -0.2096 -0.8678 0.6495 0.332 Uiso 0.33 1 calc PR . .
C48 C -0.1419(3) -0.8560(7) 0.4114(4) 0.282(8) Uiso 0.33 1 d PDU . .
H48A H -0.1290 -0.8635 0.3519 0.339 Uiso 0.33 1 calc PR . .
C44 C -0.1375(3) -0.8541(8) 0.5854(4) 0.284(8) Uiso 0.33 1 d PDU . .
H44A H -0.1208 -0.8588 0.6428 0.341 Uiso 0.33 1 calc PR . .
C53 C -0.3691(5) -0.7762(9) 0.4971(12) 0.146(6) Uiso 0.50 1 d PDU . .
H53A H -0.4067 -0.8023 0.5155 0.175 Uiso 0.50 1 d PR D .
H53B H -0.3638 -0.7834 0.4303 0.175 Uiso 0.50 1 d PR . .
H53C H -0.3628 -0.7390 0.5030 0.219 Uiso 0.50 1 d PR . .
C52 C -0.2724(6) -0.7618(12) 0.5005(9) 0.156(7) Uiso 0.50 1 d PDU . .
H52A H -0.2861 -0.7720 0.5663 0.233 Uiso 0.50 1 d PR D .
H52B H -0.2582 -0.7851 0.4782 0.233 Uiso 0.50 1 d PR . .
H52C H -0.2431 -0.7237 0.4994 0.233 Uiso 0.50 1 d PR . .
O50 O -0.3553(12) -0.7686(13) 0.6937(17) 0.116(8) Uiso 0.25 1 d PDU D 1
C51 C -0.3231(9) -0.771(2) 0.6580(16) 0.131(8) Uiso 0.25 1 d PDU D 1
H51A H -0.2916 -0.7655 0.6943 0.157 Uiso 0.25 1 calc PR D 1
N50 N -0.3267(6) -0.7835(13) 0.5486(17) 0.145(7) Uiso 0.25 1 d PDU D 1
O50' O -0.3553(12) -0.7696(13) 0.3037(17) 0.118(8) Uiso 0.25 1 d PDU D 2
C51' C -0.3249(16) -0.770(2) 0.345(2) 0.136(8) Uiso 0.25 1 d PDU D 2
H51B H -0.2918 -0.7621 0.3112 0.163 Uiso 0.25 1 calc PR D 2
N50' N -0.3252(7) -0.7823(14) 0.4486(17) 0.147(8) Uiso 0.25 1 d PDU D 2
O01 O -0.3333 -0.6667 0.998(2) 0.206(12) Uani 1 3 d S . .
H01E H -0.3266 -0.6879 0.9628 0.309 Uiso 0.33 1 d PR . .
H01D H -0.3040 -0.6397 1.0222 0.309 Uiso 0.33 1 d PR . .

loop_
_atom_site_aniso_label
_atom_site_aniso_U_11
_atom_site_aniso_U_22
_atom_site_aniso_U_33
_atom_site_aniso_U_23
_atom_site_aniso_U_13
_atom_site_aniso_U_12
Ni1 0.0463(5) 0.0417(5) 0.0328(5) -0.0004(4) -0.0005(5) 0.0264(4)
Ni2 0.0510(6) 0.0402(5) 0.0465(6) 0.0003(5) -0.0001(5) 0.0257(5)
O4 0.062(3) 0.058(3) 0.042(3) 0.014(3) -0.009(3) 0.027(3)
O10 0.060(3) 0.038(3) 0.037(3) -0.001(2) -0.002(2) 0.031(2)
O3 0.083(4) 0.062(4) 0.082(4) 0.020(3) -0.031(4) 0.027(3)
O8 0.060(3) 0.052(3) 0.050(3) 0.000(3) -0.023(3) 0.027(3)
O5 0.068(3) 0.049(3) 0.048(3) -0.004(3) 0.021(3) 0.025(3)
O6 0.062(3) 0.054(3) 0.052(3) -0.004(3) 0.021(3) 0.030(3)
O2 0.079(4) 0.054(4) 0.088(5) -0.016(3) 0.035(4) 0.021(3)
O13 0.059(3) 0.063(4) 0.094(5) 0.002(3) 0.001(3) 0.039(3)
O1 0.064(3) 0.061(3) 0.042(3) -0.016(3) 0.008(3) 0.031(3)
O11 0.078(4) 0.064(4) 0.059(4) -0.007(3) 0.016(3) 0.020(3)
O7 0.070(3) 0.049(3) 0.048(3) 0.004(3) -0.014(3) 0.027(3)
O9 0.060(4) 0.084(4) 0.075(4) 0.000(4) -0.003(3) 0.034(3)
C2 0.059(5) 0.060(5) 0.036(4) -0.005(4) 0.003(4) 0.036(4)
O12 0.077(4) 0.067(4) 0.059(4) 0.002(3) -0.020(3) 0.020(3)
C23 0.064(5) 0.041(4) 0.044(5) 0.008(4) -0.003(4) 0.029(4)
C15 0.044(4) 0.053(5) 0.042(5) -0.001(4) 0.005(4) 0.020(4)
C8 0.056(4) 0.046(4) 0.042(5) 0.009(4) -0.008(4) 0.033(4)
C9 0.052(4) 0.056(5) 0.047(5) 0.003(4) -0.005(4) 0.032(4)
C16 0.062(5) 0.054(5) 0.042(5) -0.003(4) 0.007(4) 0.032(4)
C1 0.059(5) 0.039(4) 0.042(5) -0.005(4) 0.001(4) 0.026(4)
C22 0.054(5) 0.048(5) 0.044(5) -0.001(4) -0.007(4) 0.025(4)
C29 0.058(4) 0.061(5) 0.040(5) 0.000(4) -0.002(4) 0.039(4)
C30 0.061(5) 0.062(5) 0.045(5) -0.001(4) -0.004(4) 0.041(4)
C5 0.063(5) 0.057(5) 0.028(4) 0.000(4) 0.008(4) 0.039(4)
C12 0.067(5) 0.059(5) 0.029(4) 0.002(4) -0.005(4) 0.042(4)
C26 0.056(4) 0.062(5) 0.035(4) -0.003(4) -0.006(4) 0.038(4)
C19 0.062(4) 0.065(5) 0.036(4) -0.002(4) 0.000(4) 0.045(4)
N1 0.104(6) 0.054(5) 0.165(10) 0.005(6) 0.003(7) 0.053(4)
C21 0.130(10) 0.066(7) 0.156(11) -0.045(7) 0.092(9) -0.006(7)
C3 0.130(10) 0.102(9) 0.109(8) -0.062(7) 0.078(8) -0.024(8)
C10 0.130(10) 0.101(9) 0.112(9) 0.054(7) -0.072(8) -0.009(8)
C24 0.125(9) 0.075(8) 0.149(11) 0.037(8) -0.093(8) -0.004(7)
C17 0.169(11) 0.070(8) 0.125(10) -0.032(7) 0.094(9) 0.008(8)
C14 0.108(9) 0.142(11) 0.191(13) 0.102(10) -0.092(9) -0.021(9)
C25 0.152(10) 0.092(9) 0.171(11) 0.064(8) -0.105(10) 0.006(8)
C28 0.168(11) 0.064(7) 0.131(10) 0.033(7) -0.093(9) 0.002(8)
C7 0.121(10) 0.133(11) 0.193(13) -0.097(10) 0.096(9) -0.012(9)
C4 0.131(10) 0.130(11) 0.129(10) -0.063(9) 0.091(9) -0.024(9)
C11 0.131(10) 0.134(11) 0.129(10) 0.062(9) -0.093(9) -0.020(9)
C27 0.164(11) 0.069(8) 0.121(9) 0.036(7) -0.100(8) -0.002(8)
C20 0.155(11) 0.088(9) 0.156(11) -0.062(8) 0.106(9) -0.005(8)
C18 0.174(11) 0.072(8) 0.125(9) -0.034(7) 0.108(9) 0.001(8)
C6 0.144(11) 0.126(10) 0.182(12) -0.113(9) 0.099(10) -0.026(9)
C13 0.137(11) 0.128(10) 0.194(13) 0.107(10) -0.106(10) -0.029(9)
C31 0.100(9) 0.060(8) 0.37(3) 0.012(12) 0.007(14) 0.044(7)
O01 0.076(7) 0.076(7) 0.47(4) 0.000 0.000 0.038(3)

loop_
_atom_type_symbol
_atom_type_description
_atom_type_scat_dispersion_real
_atom_type_scat_dispersion_imag
_atom_type_scat_source
C C 0.0033 0.0016 'International Tables Vol C Tables 4.2.6.8 and 6.1.1.4'
H H 0.0000 0.0000 'International Tables Vol C Tables 4.2.6.8 and 6.1.1.4'
N N 0.0061 0.0033 'International Tables Vol C Tables 4.2.6.8 and 6.1.1.4'
O O 0.0106 0.0060 'International Tables Vol C Tables 4.2.6.8 and 6.1.1.4'
Ni Ni 0.3393 1.1124 'International Tables Vol C Tables 4.2.6.8 and 6.1.1.4'

loop_
_geom_angle_atom_site_label_1
_geom_angle_atom_site_label_2
_geom_angle_atom_site_label_3
_geom_angle
_geom_angle_site_symmetry_1
_geom_angle_site_symmetry_3
O4 Ni1 O1 93.9(2) 1_554 .
O4 Ni1 O10 93.6(2) 1_554 .
O1 Ni1 O10 93.5(2) . .
O4 Ni1 O6 173.9(2) 1_554 5_548
O1 Ni1 O6 87.3(2) . 5_548
O10 Ni1 O6 92.3(2) . 5_548
O4 Ni1 O8 87.4(2) 1_554 5_547
O1 Ni1 O8 174.0(2) . 5_547
O10 Ni1 O8 92.2(2) . 5_547
O6 Ni1 O8 90.7(2) 5_548 5_547
O4 Ni1 O9 87.9(2) 1_554 .
O1 Ni1 O9 88.1(2) . .
O10 Ni1 O9 177.8(2) . .
O6 Ni1 O9 86.2(2) 5_548 .
O8 Ni1 O9 86.1(2) 5_547 .
O3 Ni2 O2 97.9(3) 1_554 .
O3 Ni2 O13 89.7(3) 1_554 .
O2 Ni2 O13 89.5(3) . .
O3 Ni2 O10 92.5(2) 1_554 .
O2 Ni2 O10 92.8(2) . .
O13 Ni2 O10 176.6(2) . .
O3 Ni2 O11 87.1(3) 1_554 .
O2 Ni2 O11 174.5(3) . .
O13 Ni2 O11 88.2(3) . .
O10 Ni2 O11 89.3(2) . .
O3 Ni2 O12 174.7(3) 1_554 .
O2 Ni2 O12 87.0(3) . .
O13 Ni2 O12 88.3(3) . .
O10 Ni2 O12 89.3(2) . .
O11 Ni2 O12 88.0(3) . .
C8 O4 Ni1 133.6(5) . 1_556
Ni1 O10 Ni2 115.4(3) . .
C8 O3 Ni2 134.0(6) . 1_556
C22 O8 Ni1 126.8(6) . 6_457
C15 O6 Ni1 126.7(6) . 6_458
C1 O2 Ni2 133.9(6) . .
C31 O13 Ni2 130.3(9) . .
C1 O1 Ni1 133.3(5) . .
C04 O9 C03 106.9(19) . .
C04 O9 C02 73.3(19) . .
C03 O9 C02 76.3(19) . .
C04 O9 C01 75.0(19) . .
C03 O9 C01 69.6(19) . .
C02 O9 C01 123.3(18) . .
C04 O9 Ni1 126.5(14) . .
C03 O9 Ni1 126.3(14) . .
C02 O9 Ni1 120.6(14) . .
C01 O9 Ni1 116.1(11) . .
C3 C2 C7 114.6(9) . .
C3 C2 C1 125.0(8) . .
C7 C2 C1 120.4(8) . .
C24 C23 C28 115.0(9) . .
C24 C23 C22 122.0(8) . .
C28 C23 C22 122.9(8) . .
O6 C15 O5 126.7(8) . .
O6 C15 C16 116.3(8) . .
O5 C15 C16 117.0(7) . .
O4 C8 O3 128.2(8) . .
O4 C8 C9 115.7(7) . .
O3 C8 C9 116.1(7) . .
C10 C9 C14 114.9(9) . .
C10 C9 C8 123.6(8) . .
C14 C9 C8 121.2(8) . .
C21 C16 C17 115.7(10) . .
C21 C16 C15 122.2(8) . .
C17 C16 C15 122.0(9) . .
O1 C1 O2 128.3(8) . .
O1 C1 C2 114.7(7) . .
O2 C1 C2 117.0(7) . .
O8 C22 O7 126.9(8) . .
O8 C22 C23 116.7(7) . .
O7 C22 C23 116.3(7) . .
C30 C29 C12 122.7(8) . .
C30 C29 C5 121.9(8) . .
C12 C29 C5 115.4(7) . .
C29 C30 C26 123.3(8) . .
C29 C30 C19 122.4(8) . .
C26 C30 C19 114.3(7) . .
C6 C5 C4 112.6(10) . .
C6 C5 C29 123.8(9) . .
C4 C5 C29 123.6(8) . .
C13 C12 C11 113.3(10) . .
C13 C12 C29 123.4(9) . .
C11 C12 C29 123.1(8) . .
C27 C26 C25 115.4(9) . .
C27 C26 C30 122.8(8) . .
C25 C26 C30 121.8(9) . .
C18 C19 C20 116.1(9) . .
C18 C19 C30 122.0(8) . .
C20 C19 C30 121.8(8) . .
C33' N1 C32" 78(2) . .
C33' N1 C31 118(2) . .
C32" N1 C31 118(2) . .
C33' N1 C33 41.2(18) . .
C32" N1 C33 37(2) . .
C31 N1 C33 121.9(18) . .
C33' N1 C32 107(2) . .
C32" N1 C32 97(3) . .
C31 N1 C32 127.5(18) . .
C33 N1 C32 110(2) . .
C33' N1 C33" 52(2) . .
C32" N1 C33" 113(2) . .
C31 N1 C33" 123.7(19) . .
C33 N1 C33" 86(2) . .
C32 N1 C33" 65(2) . .
C33' N1 C32' 108(2) . .
C32" N1 C32' 43(2) . .
C31 N1 C32' 123.1(19) . .
C33 N1 C32' 75(2) . .
C32 N1 C32' 60(2) . .
C33" N1 C32' 110(2) . .
C16 C21 C20 121.3(10) . .
C2 C3 C4 122.7(11) . .
C9 C10 C11 121.5(11) . .
C23 C24 C25 121.8(10) . .
C16 C17 C18 122.2(11) . .
C9 C14 C13 118.4(10) . .
C26 C25 C24 122.7(11) . .
C23 C28 C27 121.7(10) . .
C2 C7 C6 117.8(10) . .
C5 C4 C3 125.2(11) . .
C12 C11 C10 125.3(11) . .
C26 C27 C28 123.3(10) . .
C19 C20 C21 123.0(11) . .
C19 C18 C17 121.6(10) . .
C5 C6 C7 126.9(11) . .
C12 C13 C14 125.9(11) . .
O13 C31 N1 138.7(14) . .
C41 O14 C42 59.5(10) . .
C42 C41 O14 60.7(10) . .
C43 C42 C41 148(2) . .
C43 C42 O14 150(2) . .
C41 C42 O14 59.8(10) . .
C42 C43 C44 121.1(10) . .
C42 C43 C48 120.5(10) . .
C44 C43 C48 118.2(4) . .
C48 C47 C46 119.3(4) . .
C47 C46 C45 117.8(5) . .
C44 C45 C46 119.0(4) . .
C43 C48 C47 118.4(5) . .
C43 C44 C45 118.7(5) . .
N50 C53 N50' 55.2(13) . .
N50' C52 N50 55.3(14) . .
O50 C51 N50 120(2) . .
C53 N50 C52 117.5(18) . .
C53 N50 C51 113.7(17) . .
C52 N50 C51 113.9(14) . .
O50' C51' N50' 129(4) . .
C51' N50' C52 119(2) . .
C51' N50' C53 109(3) . .
C52 N50' C53 117.9(18) . .

loop_
_geom_bond_atom_site_label_1
_geom_bond_atom_site_label_2
_geom_bond_distance
_geom_bond_site_symmetry_2
Ni1 O4 2.010(6) 1_554
Ni1 O1 2.020(5) .
Ni1 O10 2.036(5) .
Ni1 O6 2.054(5) 5_548
Ni1 O8 2.058(5) 5_547
Ni1 O9 2.120(6) .
Ni2 O3 1.998(6) 1_554
Ni2 O2 1.999(6) .
Ni2 O13 2.035(6) .
Ni2 O10 2.043(5) .
Ni2 O11 2.060(6) .
Ni2 O12 2.063(6) .
O4 C8 1.213(9) .
O4 Ni1 2.010(5) 1_556
O3 C8 1.233(9) .
O3 Ni2 1.998(6) 1_556
O8 C22 1.224(9) .
O8 Ni1 2.058(5) 6_457
O5 C15 1.249(10) .
O6 C15 1.238(9) .
O6 Ni1 2.054(5) 6_458
O2 C1 1.229(9) .
O13 C31 1.065(15) .
O1 C1 1.215(9) .
O7 C22 1.259(10) .
O9 C04 1.36(3) .
O9 C03 1.38(3) .
O9 C02 1.46(3) .
O9 C01 1.47(3) .
C2 C3 1.256(13) .
C2 C7 1.363(8) .
C2 C1 1.510(11) .
C23 C24 1.278(13) .
C23 C28 1.342(11) .
C23 C22 1.519(11) .
C15 C16 1.517(12) .
C8 C9 1.518(11) .
C9 C10 1.258(13) .
C9 C14 1.367(8) .
C16 C21 1.303(13) .
C16 C17 1.312(13) .
C29 C30 1.295(12) .
C29 C12 1.500(11) .
C29 C5 1.502(11) .
C30 C26 1.510(11) .
C30 C19 1.519(11) .
C5 C6 1.241(14) .
C5 C4 1.270(14) .
C12 C13 1.249(14) .
C12 C11 1.267(14) .
C26 C27 1.284(13) .
C26 C25 1.290(13) .
C19 C18 1.283(13) .
C19 C20 1.306(13) .
N1 C33' 1.24(3) .
N1 C32" 1.24(4) .
N1 C31 1.293(15) .
N1 C33 1.34(3) .
N1 C32 1.35(4) .
N1 C33" 1.54(4) .
N1 C32' 1.66(4) .
C21 C20 1.382(16) .
C3 C4 1.374(16) .
C10 C11 1.392(16) .
C24 C25 1.399(16) .
C17 C18 1.399(16) .
C14 C13 1.395(16) .
C28 C27 1.359(15) .
C7 C6 1.397(16) .
O100 C100 1.432(10) .
O14 C41 1.467(19) .
O14 C42 1.480(18) .
C41 C42 1.462(18) .
C42 C43 1.315(10) .
C43 C44 1.382(4) .
C43 C48 1.383(4) .
C47 C48 1.385(5) .
C47 C46 1.386(5) .
C46 C45 1.386(5) .
C45 C44 1.386(5) .
C53 N50 1.470(19) .
C53 N50' 1.471(19) .
C52 N50' 1.465(17) .
C52 N50 1.471(17) .
O50 C51 1.05(4) .
C51 N50 1.52(3) .
O50' C51' 1.03(4) .
C51' N50' 1.44(4) .

loop_
_platon_squeeze_void_nr
_platon_squeeze_void_average_x
_platon_squeeze_void_average_y
_platon_squeeze_void_average_z
_platon_squeeze_void_volume
_platon_squeeze_void_count_electrons
_platon_squeeze_void_content
1 0.000 0.000 -0.004 1491 456 ' '
2 0.333 0.667 0.497 25 8 ' '
3 0.333 0.667 0.799 8 2 ' '
4 0.667 0.333 0.503 25 8 ' '
5 0.667 0.333 0.201 8 3 ' '
